data_4300421
_journal_name_full 'Inorganic Chemistry'
_journal_paper_doi 10.1021/ic051258z
_journal_year 2006
_chemical_formula_moiety 'C8 H6 Cl2 Mn N10'
_chemical_formula_sum 'C8 H6 Cl2 Mn N10'
_chemical_formula_weight 368.07
_chemical_name_common '[Mn(N3)2(chloro-pyrazine)2]n'
_space_group_IT_number 61
_space_group_name_Hall '-P 2ac 2ab'
_space_group_name_H-M_alt 'P b c a'
_symmetry_cell_setting orthorhombic
_symmetry_space_group_name_Hall '-P 2ac 2ab'
_symmetry_space_group_name_H-M 'P b c a'
_cell_angle_alpha 90.00
_cell_angle_beta 90.00
_cell_angle_gamma 90.00
_cell_formula_units_Z 8
_cell_length_a 8.600(2)
_cell_length_b 13.440(4)
_cell_length_c 24.083(7)
_cell_measurement_temperature 99(2)
_cell_volume 2783.6(13)
_diffrn_ambient_temperature 99(2)
_exptl_crystal_density_diffrn 1.757
_cod_depositor_comments
;
The following automatic conversions were performed:
'_symmetry_cell_setting' value 'Orthorhombic' changed to 'orthorhombic'
according to '/home/saulius/struct/CIF-dictionaries/cif_core.dic'
dictionary named 'cif_core.dic' version 2.4.1 from 2010-06-29.

Automatic conversion script
Id: cif_fix_enum 1527 2010-12-29 10:47:43Z saulius 
;
_cod_database_code 4300421

loop_
_symmetry_equiv_pos_as_xyz
'x, y, z'
'-x+1/2, -y, z+1/2'
'-x, y+1/2, -z+1/2'
'x+1/2, -y+1/2, -z'
'-x, -y, -z'
'x-1/2, y, -z-1/2'
'x, -y-1/2, z-1/2'
'-x-1/2, y-1/2, z'

loop_
_atom_site_aniso_label
_atom_site_aniso_U_11
_atom_site_aniso_U_22
_atom_site_aniso_U_33
_atom_site_aniso_U_23
_atom_site_aniso_U_13
_atom_site_aniso_U_12
Mn1 0.0155(4) 0.0130(4) 0.0176(4) 0.0010(3) -0.0004(3) 0.0003(3)
N11 0.018(2) 0.014(2) 0.020(2) -0.001(2) -0.005(2) 0.004(2)
N12 0.022(2) 0.015(2) 0.025(2) 0.000(2) 0.003(2) 0.002(2)
N13 0.023(3) 0.032(3) 0.039(3) -0.010(2) -0.011(2) -0.001(2)
N21 0.022(2) 0.019(2) 0.027(2) -0.002(2) 0.008(2) -0.008(2)
N22 0.018(2) 0.020(2) 0.016(2) -0.003(2) -0.002(2) 0.006(2)
N23 0.012(2) 0.027(3) 0.029(2) 0.003(2) 0.003(2) -0.004(2)
N1 0.020(2) 0.013(2) 0.017(2) 0.000(2) 0.000(2) -0.001(2)
C1 0.017(3) 0.021(3) 0.020(3) -0.005(2) 0.000(2) -0.004(2)
C2 0.031(3) 0.015(3) 0.015(2) -0.001(2) 0.002(2) 0.000(3)
N2 0.027(3) 0.015(2) 0.024(2) -0.002(2) 0.005(2) 0.000(2)
C3 0.020(3) 0.016(3) 0.029(3) -0.002(2) 0.000(2) -0.002(2)
C4 0.017(3) 0.014(3) 0.023(3) -0.002(2) -0.003(2) -0.002(2)
Cl1 0.0275(7) 0.0365(8) 0.0209(6) 0.0070(6) -0.0043(6) -0.0004(7)
N3 0.022(2) 0.012(2) 0.020(2) 0.001(2) -0.001(2) 0.004(2)
C5 0.020(3) 0.015(3) 0.023(3) -0.007(2) 0.000(2) 0.003(2)
C6 0.028(3) 0.015(3) 0.025(3) -0.006(2) 0.005(3) -0.003(3)
N4 0.032(3) 0.031(3) 0.019(2) 0.002(2) 0.003(2) -0.008(2)
C7 0.034(3) 0.034(3) 0.023(3) -0.003(3) -0.004(3) -0.007(3)
C8 0.019(3) 0.022(3) 0.027(3) 0.005(2) -0.003(2) -0.004(2)
Cl2 0.0354(8) 0.0486(9) 0.0308(8) 0.0002(7) 0.0090(7) -0.0192(8)

loop_
_atom_site_label
_atom_site_type_symbol
_atom_site_fract_x
_atom_site_fract_y
_atom_site_fract_z
_atom_site_U_iso_or_equiv
_atom_site_thermal_displace_type
_atom_site_occupancy
_atom_site_calc_flag
_atom_site_refinement_flags
_atom_site_disorder_group
Mn1 Mn 0.10468(8) 0.89260(5) 0.49252(3) 0.0154(2) Uani 1 d . .
N11 N -0.1357(4) 0.9507(3) 0.4818(2) 0.0172(10) Uani 1 d . .
N12 N -0.2395(5) 0.9234(3) 0.4510(2) 0.0207(10) Uani 1 d . .
N13 N -0.3387(5) 0.8985(4) 0.4224(2) 0.0313(11) Uani 1 d . .
N21 N 0.0445(5) 0.7435(3) 0.4607(2) 0.0228(10) Uani 1 d . .
N22 N -0.0542(5) 0.6891(3) 0.4766(2) 0.0178(10) Uani 1 d . .
N23 N -0.1479(5) 0.6316(3) 0.4919(2) 0.0225(10) Uani 1 d . .
N1 N 0.0444(5) 0.8372(3) 0.5807(2) 0.0167(10) Uani 1 d . .
C1 C 0.1513(6) 0.8178(4) 0.6195(2) 0.0192(12) Uani 1 d . .
H1 H 0.2541 0.8364 0.6135 0.023 Uiso 1 calc R .
C2 C 0.1117(6) 0.7708(4) 0.6685(2) 0.0202(12) Uani 1 d . .
N2 N -0.0330(5) 0.7459(3) 0.6816(2) 0.0221(10) Uani 1 d . .
C3 C -0.1398(6) 0.7666(4) 0.6428(2) 0.0218(12) Uani 1 d . .
H3 H -0.2432 0.7508 0.6498 0.026 Uiso 1 calc R .
C4 C -0.1020(6) 0.8106(4) 0.5928(2) 0.0180(11) Uani 1 d . .
H4 H -0.1800 0.8221 0.5668 0.022 Uiso 1 calc R .
Cl1 Cl 0.2552(2) 0.74382(11) 0.71661(5) 0.0283(3) Uani 1 d . .
N3 N 0.1643(5) 0.9338(3) 0.4026(2) 0.0181(10) Uani 1 d . .
C5 C 0.2985(6) 0.9781(4) 0.3893(2) 0.0192(12) Uani 1 d . .
H5 H 0.3733 0.9890 0.4164 0.023 Uiso 1 calc R .
C6 C 0.3263(6) 1.0076(4) 0.3351(2) 0.0226(12) Uani 1 d . .
N4 N 0.2283(5) 0.9929(3) 0.2940(2) 0.0274(11) Uani 1 d . .
C7 C 0.0944(7) 0.9483(4) 0.3076(2) 0.0305(14) Uani 1 d . .
H7 H 0.0213 0.9361 0.2799 0.037 Uiso 1 calc R .
C8 C 0.0617(6) 0.9199(4) 0.3613(2) 0.0225(12) Uani 1 d . .
H8 H -0.0336 0.8904 0.3692 0.027 Uiso 1 calc R .
Cl2 Cl 0.4971(2) 1.06909(12) 0.31913(6) 0.0383(4) Uani 1 d . .

loop_
_geom_bond_atom_site_label_1
_geom_bond_atom_site_label_2
_geom_bond_distance
_geom_bond_site_symmetry_2
_geom_bond_publ_flag
Mn1 N23 2.185(4) 4_566 yes
Mn1 N21 2.207(4) . yes
Mn1 N11 2.211(4) 5_576 yes
Mn1 N11 2.225(4) . yes
Mn1 N3 2.293(4) . yes
Mn1 N1 2.309(4) . yes
N11 N12 1.216(6) . yes
N11 Mn1 2.211(4) 5_576 ?
N12 N13 1.147(6) . yes
N21 N22 1.184(6) . yes
N22 N23 1.176(6) . yes
N23 Mn1 2.185(4) 4_466 ?
N1 C1 1.337(6) . ?
N1 C4 1.341(6) . ?
C1 C2 1.381(7) . ?
C1 H1 0.93 . ?
C2 N2 1.327(6) . ?
C2 Cl1 1.731(5) . ?
N2 C3 1.340(6) . ?
C3 C4 1.380(7) . ?
C3 H3 0.93 . ?
C4 H4 0.93 . ?
N3 C5 1.338(6) . ?
N3 C8 1.342(6) . ?
C5 C6 1.383(7) . ?
C5 H5 0.93 . ?
C6 N4 1.317(7) . ?
C6 Cl2 1.729(5) . ?
N4 C7 1.338(7) . ?
C7 C8 1.379(7) . ?
C7 H7 0.93 . ?
C8 H8 0.93 . ?
